data_7023112
loop_
_publ_author_name
'Gurnani, Chitra'
'Hector, Andrew L.'
'Jager, Edward'
'Levason, William'
'Pugh, David'
'Reid, Gillian'

_publ_section_title
;
 Tin(II) fluoride vs. tin(II) chloride--a comparison of their coordination
 chemistry with neutral ligands.
;
_journal_issue 23
_journal_name_full 'Dalton transactions (Cambridge, England : 2003)'
_journal_page_first 8364
_journal_page_last 8374
_journal_paper_doi 10.1039/c3dt50743b
_journal_volume 42
_journal_year 2013
_chemical_formula_moiety 'C30 H24 Cl2 P2 Sn'
_chemical_formula_sum 'C30 H24 Cl2 P2 Sn'
_chemical_formula_weight 636.02
_chemical_name_systematic
;
?
;
_space_group_IT_number 2
_symmetry_cell_setting triclinic
_symmetry_Int_Tables_number 2
_symmetry_space_group_name_Hall '-P 1'
_symmetry_space_group_name_H-M 'P -1'
_atom_sites_solution_hydrogens geom
_atom_sites_solution_primary direct
_atom_sites_solution_secondary difmap
_audit_creation_method SHELXL-97
_cell_angle_alpha 94.831(4)
_cell_angle_beta 103.360(4)
_cell_angle_gamma 103.841(6)
_cell_formula_units_Z 2
_cell_length_a 10.524(4)
_cell_length_b 10.855(4)
_cell_length_c 12.612(4)
_cell_measurement_reflns_used 3862
_cell_measurement_temperature 100(2)
_cell_measurement_theta_max 31.3
_cell_measurement_theta_min 2.0
_cell_volume 1346.2(8)
_computing_cell_refinement
;
CrystalClear-SM Expert 2.0 r11 (Rigaku, 2011)
;
_computing_data_collection
;
CrystalClear-SM Expert 2.0 r11 (Rigaku, 2011)
;
_computing_data_reduction
;
CrystalClear-SM Expert 2.0 r11 (Rigaku, 2011)
;
_computing_molecular_graphics 'ORTEP-3 (Farrugia, 1997)'
_computing_publication_material 'PLATON (Spek, 2003), WinGX (Farrugia, 1999) and enCIFer (Allen et al., 2004).'
_computing_structure_refinement 'SHELXL-97 (Sheldrick, 2008)'
_computing_structure_solution 'SHELXS-97 (Sheldrick, 1997)'
_diffrn_ambient_temperature 100(2)
_diffrn_detector CCD
_diffrn_detector_area_resol_mean 28.5714
_diffrn_measured_fraction_theta_full 0.979
_diffrn_measured_fraction_theta_max 0.862
_diffrn_measurement_device
;
AFC12 (Right): Kappa 3 circle
;
_diffrn_measurement_device_type
;
Rigaku Saturn724+ (2x2 bin mode)
;
_diffrn_measurement_method 'profile data from \w-scans'
_diffrn_measurement_specimen_support Mitegen
_diffrn_radiation_monochromator Confocal
_diffrn_radiation_type MoK\a
_diffrn_radiation_wavelength 0.71075
_diffrn_reflns_av_R_equivalents 0.0257
_diffrn_reflns_av_sigmaI/netI 0.0554
_diffrn_reflns_limit_h_max 15
_diffrn_reflns_limit_h_min -15
_diffrn_reflns_limit_k_max 15
_diffrn_reflns_limit_k_min -15
_diffrn_reflns_limit_l_max 15
_diffrn_reflns_limit_l_min -18
_diffrn_reflns_number 13526
_diffrn_reflns_theta_full 27.50
_diffrn_reflns_theta_max 31.35
_diffrn_reflns_theta_min 2.43
_diffrn_source 'Rotating Anode'
_diffrn_source_current 55.0
_diffrn_source_power 2.5
_diffrn_source_voltage 45.0
_exptl_absorpt_coefficient_mu 1.285
_exptl_absorpt_correction_T_max 0.9748
_exptl_absorpt_correction_T_min 0.8611
_exptl_absorpt_correction_type multi-scan
_exptl_absorpt_process_details 'CrystalClear-SM Expert 2.0 r11 (Rigaku, 2011)'
_exptl_crystal_colour colourless
_exptl_crystal_density_diffrn 1.569
_exptl_crystal_density_method 'not measured'
_exptl_crystal_description block
_exptl_crystal_F_000 636
_exptl_crystal_size_max 0.12
_exptl_crystal_size_mid 0.06
_exptl_crystal_size_min 0.02
_refine_diff_density_max 0.880
_refine_diff_density_min -1.423
_refine_diff_density_rms 0.117
_refine_ls_extinction_method none
_refine_ls_goodness_of_fit_ref 1.063
_refine_ls_hydrogen_treatment constr
_refine_ls_matrix_type full
_refine_ls_number_parameters 316
_refine_ls_number_reflns 7631
_refine_ls_number_restraints 0
_refine_ls_restrained_S_all 1.063
_refine_ls_R_factor_all 0.0511
_refine_ls_R_factor_gt 0.0403
_refine_ls_shift/su_max 0.001
_refine_ls_shift/su_mean 0.000
_refine_ls_structure_factor_coef Fsqd
_refine_ls_weighting_details 'calc w=1/[\s^2^(Fo^2^)+(0.0255P)^2^+0.6058P] where P=(Fo^2^+2Fc^2^)/3'
_refine_ls_weighting_scheme calc
_refine_ls_wR_factor_gt 0.0676
_refine_ls_wR_factor_ref 0.0734
_reflns_number_gt 6567
_reflns_number_total 7631
_reflns_threshold_expression I>2\s(I)
_cod_data_source_file c3dt50743b.txt
_cod_data_source_block '[SnCl2{o-C6H4(PPh2)2}]'
_cod_depositor_comments
;
The following automatic conversions were performed:

'_symmetry_cell_setting' value 'Triclinic' changed to 'triclinic'
according to /home/saulius/struct/CIF-dictionaries/cif_core.dic
dictionary named 'cif_core.dic' version 2.4.2 from 2011-04-26.

Automatic conversion script
Id: cif_fix_values 1891 2012-01-12 08:04:46Z andrius 
;
_cod_original_sg_symbol_H-M P-1
_cod_database_code 7023112

loop_
_symmetry_equiv_pos_as_xyz
'x, y, z'
'-x, -y, -z'

loop_
_atom_site_label
_atom_site_type_symbol
_atom_site_fract_x
_atom_site_fract_y
_atom_site_fract_z
_atom_site_U_iso_or_equiv
_atom_site_adp_type
_atom_site_occupancy
_atom_site_symmetry_multiplicity
_atom_site_calc_flag
_atom_site_refinement_flags
C1 C 1.1052(2) 0.2968(2) 0.36327(19) 0.0171(5) Uani 1 1 d .
C2 C 1.1675(3) 0.4270(2) 0.3981(2) 0.0204(5) Uani 1 1 d .
H2 H 1.1230 0.4888 0.3710 0.025 Uiso 1 1 calc R
C3 C 1.2947(3) 0.4666(3) 0.4722(2) 0.0276(6) Uani 1 1 d .
H3 H 1.3368 0.5555 0.4960 0.033 Uiso 1 1 calc R
C4 C 1.3599(3) 0.3772(3) 0.5115(2) 0.0296(7) Uani 1 1 d .
H4 H 1.4460 0.4047 0.5634 0.036 Uiso 1 1 calc R
C5 C 1.3003(3) 0.2471(3) 0.4753(2) 0.0278(6) Uani 1 1 d .
H5 H 1.3463 0.1858 0.5014 0.033 Uiso 1 1 calc R
C6 C 1.1734(3) 0.2067(3) 0.4009(2) 0.0218(5) Uani 1 1 d .
H6 H 1.1329 0.1179 0.3756 0.026 Uiso 1 1 calc R
C7 C 0.8872(2) 0.3785(2) 0.23092(19) 0.0154(5) Uani 1 1 d .
C8 C 0.8315(3) 0.4588(2) 0.2874(2) 0.0196(5) Uani 1 1 d .
H8 H 0.8130 0.4404 0.3555 0.023 Uiso 1 1 calc R
C9 C 0.8031(3) 0.5655(2) 0.2443(2) 0.0238(6) Uani 1 1 d .
H9 H 0.7663 0.6206 0.2836 0.029 Uiso 1 1 calc R
C10 C 0.8280(3) 0.5922(2) 0.1448(2) 0.0232(6) Uani 1 1 d .
H10 H 0.8081 0.6654 0.1158 0.028 Uiso 1 1 calc R
C11 C 0.8820(3) 0.5123(2) 0.0873(2) 0.0248(6) Uani 1 1 d .
H11 H 0.8989 0.5305 0.0187 0.030 Uiso 1 1 calc R
C12 C 0.9113(3) 0.4054(2) 0.1303(2) 0.0214(5) Uani 1 1 d .
H12 H 0.9480 0.3504 0.0907 0.026 Uiso 1 1 calc R
C13 C 0.8397(2) 0.2027(2) 0.38803(18) 0.0139(5) Uani 1 1 d .
C14 C 0.9054(3) 0.2438(2) 0.49979(19) 0.0181(5) Uani 1 1 d .
H14 H 0.9976 0.2924 0.5208 0.022 Uiso 1 1 calc R
C15 C 0.8374(3) 0.2145(2) 0.57993(19) 0.0194(5) Uani 1 1 d .
H15 H 0.8830 0.2427 0.6555 0.023 Uiso 1 1 calc R
C16 C 0.7027(3) 0.1441(2) 0.5499(2) 0.0207(5) Uani 1 1 d .
H16 H 0.6558 0.1240 0.6048 0.025 Uiso 1 1 calc R
C17 C 0.6366(3) 0.1032(2) 0.4394(2) 0.0191(5) Uani 1 1 d .
H17 H 0.5444 0.0548 0.4193 0.023 Uiso 1 1 calc R
C18 C 0.7030(2) 0.1317(2) 0.35747(18) 0.0145(5) Uani 1 1 d .
C19 C 0.5344(2) 0.2044(2) 0.17469(19) 0.0157(5) Uani 1 1 d .
C20 C 0.5261(3) 0.2380(2) 0.0698(2) 0.0197(5) Uani 1 1 d .
H20 H 0.5648 0.1973 0.0206 0.024 Uiso 1 1 calc R
C21 C 0.4615(3) 0.3310(3) 0.0371(2) 0.0241(6) Uani 1 1 d .
H21 H 0.4555 0.3533 -0.0348 0.029 Uiso 1 1 calc R
C22 C 0.4056(3) 0.3917(2) 0.1081(2) 0.0218(5) Uani 1 1 d .
H22 H 0.3619 0.4556 0.0852 0.026 Uiso 1 1 calc R
C23 C 0.4137(3) 0.3587(2) 0.2132(2) 0.0203(5) Uani 1 1 d .
H23 H 0.3748 0.3996 0.2621 0.024 Uiso 1 1 calc R
C24 C 0.4786(2) 0.2662(2) 0.2466(2) 0.0176(5) Uani 1 1 d .
H24 H 0.4851 0.2446 0.3187 0.021 Uiso 1 1 calc R
C25 C 0.4844(3) -0.0604(2) 0.20933(19) 0.0162(5) Uani 1 1 d .
C26 C 0.3472(3) -0.0657(2) 0.17554(19) 0.0180(5) Uani 1 1 d .
H26 H 0.3206 0.0098 0.1595 0.022 Uiso 1 1 calc R
C27 C 0.2487(3) -0.1808(3) 0.1650(2) 0.0237(6) Uani 1 1 d .
H27 H 0.1554 -0.1838 0.1409 0.028 Uiso 1 1 calc R
C28 C 0.2871(3) -0.2910(3) 0.1897(2) 0.0266(6) Uani 1 1 d .
H28 H 0.2202 -0.3697 0.1823 0.032 Uiso 1 1 calc R
C29 C 0.4233(3) -0.2858(2) 0.2253(2) 0.0252(6) Uani 1 1 d .
H29 H 0.4495 -0.3608 0.2438 0.030 Uiso 1 1 calc R
C30 C 0.5220(3) -0.1718(2) 0.2340(2) 0.0212(5) Uani 1 1 d .
H30 H 0.6152 -0.1697 0.2568 0.025 Uiso 1 1 calc R
P1 P 0.93033(6) 0.23800(6) 0.28134(5) 0.01347(12) Uani 1 1 d .
P2 P 0.62063(6) 0.08072(6) 0.21104(5) 0.01450(13) Uani 1 1 d .
Cl1 Cl 0.91778(8) -0.08808(6) 0.23943(6) 0.03291(17) Uani 1 1 d .
Cl2 Cl 1.10336(7) 0.14927(7) 0.08615(6) 0.02955(16) Uani 1 1 d .
Sn1 Sn 0.862741(18) 0.045203(16) 0.096802(14) 0.01789(5) Uani 1 1 d .

loop_
_atom_site_aniso_label
_atom_site_aniso_U_11
_atom_site_aniso_U_22
_atom_site_aniso_U_33
_atom_site_aniso_U_23
_atom_site_aniso_U_13
_atom_site_aniso_U_12
C1 0.0154(12) 0.0227(12) 0.0119(11) -0.0012(9) 0.0051(9) 0.0025(10)
C2 0.0164(12) 0.0256(13) 0.0177(12) -0.0043(10) 0.0083(10) 0.0015(10)
C3 0.0194(13) 0.0329(15) 0.0235(14) -0.0081(12) 0.0101(11) -0.0062(12)
C4 0.0158(13) 0.0500(18) 0.0164(13) -0.0013(12) 0.0026(10) 0.0000(13)
C5 0.0187(13) 0.0445(17) 0.0216(13) 0.0079(12) 0.0053(11) 0.0100(13)
C6 0.0199(13) 0.0259(13) 0.0191(13) 0.0022(11) 0.0047(10) 0.0058(11)
C7 0.0160(11) 0.0131(11) 0.0153(11) 0.0004(9) 0.0032(9) 0.0019(9)
C8 0.0216(13) 0.0212(12) 0.0161(12) 0.0012(10) 0.0060(10) 0.0056(11)
C9 0.0287(15) 0.0171(12) 0.0260(14) -0.0008(10) 0.0055(12) 0.0096(11)
C10 0.0275(14) 0.0147(11) 0.0246(14) 0.0036(10) 0.0012(11) 0.0056(11)
C11 0.0314(15) 0.0219(13) 0.0216(13) 0.0065(11) 0.0091(12) 0.0050(12)
C12 0.0256(14) 0.0211(12) 0.0209(13) 0.0040(10) 0.0104(11) 0.0080(11)
C13 0.0159(11) 0.0136(10) 0.0117(11) 0.0009(9) 0.0027(9) 0.0045(9)
C14 0.0161(12) 0.0205(12) 0.0151(11) 0.0000(9) 0.0026(9) 0.0022(10)
C15 0.0227(13) 0.0229(12) 0.0097(11) -0.0007(9) 0.0011(10) 0.0043(11)
C16 0.0237(13) 0.0247(13) 0.0114(11) 0.0026(10) 0.0066(10) 0.0003(11)
C17 0.0168(12) 0.0197(12) 0.0177(12) 0.0015(10) 0.0047(10) -0.0008(10)
C18 0.0171(11) 0.0141(11) 0.0114(11) 0.0004(9) 0.0021(9) 0.0041(9)
C19 0.0162(12) 0.0136(11) 0.0141(11) 0.0000(9) 0.0032(9) -0.0002(9)
C20 0.0245(13) 0.0192(12) 0.0161(12) 0.0034(10) 0.0064(10) 0.0056(11)
C21 0.0326(15) 0.0266(14) 0.0158(12) 0.0077(11) 0.0068(11) 0.0106(12)
C22 0.0236(13) 0.0180(12) 0.0228(13) 0.0029(10) 0.0030(11) 0.0069(11)
C23 0.0217(13) 0.0194(12) 0.0200(12) -0.0007(10) 0.0077(10) 0.0050(11)
C24 0.0179(12) 0.0195(12) 0.0133(11) 0.0011(9) 0.0041(9) 0.0017(10)
C25 0.0201(12) 0.0170(11) 0.0095(10) 0.0001(9) 0.0045(9) 0.0014(10)
C26 0.0192(12) 0.0208(12) 0.0118(11) 0.0015(9) 0.0026(9) 0.0025(10)
C27 0.0239(14) 0.0284(14) 0.0112(11) 0.0001(10) 0.0008(10) -0.0027(11)
C28 0.0369(16) 0.0226(13) 0.0124(12) -0.0023(10) 0.0060(11) -0.0048(12)
C29 0.0395(17) 0.0165(12) 0.0176(13) 0.0005(10) 0.0070(12) 0.0051(12)
C30 0.0281(14) 0.0204(12) 0.0160(12) 0.0004(10) 0.0060(11) 0.0086(11)
P1 0.0143(3) 0.0137(3) 0.0118(3) 0.0003(2) 0.0037(2) 0.0029(2)
P2 0.0157(3) 0.0162(3) 0.0103(3) 0.0005(2) 0.0026(2) 0.0030(2)
Cl1 0.0432(4) 0.0190(3) 0.0314(4) 0.0038(3) -0.0036(3) 0.0113(3)
Cl2 0.0192(3) 0.0302(4) 0.0340(4) -0.0125(3) 0.0104(3) -0.0007(3)
Sn1 0.01734(9) 0.01876(9) 0.01596(9) -0.00059(6) 0.00255(6) 0.00460(7)

loop_
_atom_type_symbol
_atom_type_description
_atom_type_scat_dispersion_real
_atom_type_scat_dispersion_imag
_atom_type_scat_source
C C 0.0033 0.0016 'International Tables Vol C Tables 4.2.6.8 and 6.1.1.4'
H H 0.0000 0.0000 'International Tables Vol C Tables 4.2.6.8 and 6.1.1.4'
P P 0.1023 0.0942 'International Tables Vol C Tables 4.2.6.8 and 6.1.1.4'
Cl Cl 0.1484 0.1585 'International Tables Vol C Tables 4.2.6.8 and 6.1.1.4'
Sn Sn -0.6537 1.4246 'International Tables Vol C Tables 4.2.6.8 and 6.1.1.4'

loop_
_geom_angle_atom_site_label_1
_geom_angle_atom_site_label_2
_geom_angle_atom_site_label_3
_geom_angle
C2 C1 C6 119.5(2)
C2 C1 P1 122.18(19)
C6 C1 P1 118.03(19)
C3 C2 C1 120.1(3)
C3 C2 H2 119.9
C1 C2 H2 119.9
C4 C3 C2 120.2(3)
C4 C3 H3 119.9
C2 C3 H3 119.9
C3 C4 C5 120.3(2)
C3 C4 H4 119.9
C5 C4 H4 119.9
C6 C5 C4 119.9(3)
C6 C5 H5 120.0
C4 C5 H5 120.0
C5 C6 C1 120.0(3)
C5 C6 H6 120.0
C1 C6 H6 120.0
C12 C7 C8 119.3(2)
C12 C7 P1 117.25(18)
C8 C7 P1 123.42(19)
C9 C8 C7 120.0(2)
C9 C8 H8 120.0
C7 C8 H8 120.0
C10 C9 C8 120.5(2)
C10 C9 H9 119.8
C8 C9 H9 119.8
C9 C10 C11 120.0(2)
C9 C10 H10 120.0
C11 C10 H10 120.0
C10 C11 C12 119.9(2)
C10 C11 H11 120.1
C12 C11 H11 120.1
C11 C12 C7 120.3(2)
C11 C12 H12 119.9
C7 C12 H12 119.9
C14 C13 C18 119.4(2)
C14 C13 P1 120.93(19)
C18 C13 P1 119.69(17)
C15 C14 C13 120.7(2)
C15 C14 H14 119.7
C13 C14 H14 119.7
C14 C15 C16 120.0(2)
C14 C15 H15 120.0
C16 C15 H15 120.0
C15 C16 C17 119.7(2)
C15 C16 H16 120.1
C17 C16 H16 120.1
C16 C17 C18 121.2(2)
C16 C17 H17 119.4
C18 C17 H17 119.4
C17 C18 C13 119.0(2)
C17 C18 P2 122.91(19)
C13 C18 P2 118.08(18)
C20 C19 C24 119.4(2)
C20 C19 P2 117.21(19)
C24 C19 P2 123.42(18)
C21 C20 C19 120.0(2)
C21 C20 H20 120.0
C19 C20 H20 120.0
C22 C21 C20 120.6(2)
C22 C21 H21 119.7
C20 C21 H21 119.7
C21 C22 C23 119.8(2)
C21 C22 H22 120.1
C23 C22 H22 120.1
C24 C23 C22 119.9(2)
C24 C23 H23 120.0
C22 C23 H23 120.0
C23 C24 C19 120.4(2)
C23 C24 H24 119.8
C19 C24 H24 119.8
C26 C25 C30 119.0(2)
C26 C25 P2 123.83(19)
C30 C25 P2 116.8(2)
C25 C26 C27 120.6(2)
C25 C26 H26 119.7
C27 C26 H26 119.7
C28 C27 C26 119.9(3)
C28 C27 H27 120.0
C26 C27 H27 120.0
C29 C28 C27 119.7(3)
C29 C28 H28 120.1
C27 C28 H28 120.1
C28 C29 C30 120.6(2)
C28 C29 H29 119.7
C30 C29 H29 119.7
C29 C30 C25 120.1(3)
C29 C30 H30 119.9
C25 C30 H30 119.9
C7 P1 C1 104.76(11)
C7 P1 C13 105.52(11)
C1 P1 C13 101.73(11)
C7 P1 Sn1 107.20(8)
C1 P1 Sn1 119.72(8)
C13 P1 Sn1 116.56(8)
C18 P2 C19 103.16(11)
C18 P2 C25 103.33(11)
C19 P2 C25 104.44(12)
Cl1 Sn1 Cl2 98.36(3)
Cl1 Sn1 P1 82.67(3)
Cl2 Sn1 P1 83.20(2)

loop_
_geom_bond_atom_site_label_1
_geom_bond_atom_site_label_2
_geom_bond_distance
C1 C2 1.392(3)
C1 C6 1.397(3)
C1 P1 1.820(3)
C2 C3 1.389(4)
C2 H2 0.9500
C3 C4 1.378(4)
C3 H3 0.9500
C4 C5 1.391(4)
C4 H4 0.9500
C5 C6 1.388(4)
C5 H5 0.9500
C6 H6 0.9500
C7 C12 1.392(3)
C7 C8 1.394(3)
C7 P1 1.817(2)
C8 C9 1.387(3)
C8 H8 0.9500
C9 C10 1.380(4)
C9 H9 0.9500
C10 C11 1.387(4)
C10 H10 0.9500
C11 C12 1.391(3)
C11 H11 0.9500
C12 H12 0.9500
C13 C14 1.400(3)
C13 C18 1.405(3)
C13 P1 1.837(3)
C14 C15 1.384(3)
C14 H14 0.9500
C15 C16 1.386(4)
C15 H15 0.9500
C16 C17 1.387(3)
C16 H16 0.9500
C17 C18 1.391(3)
C17 H17 0.9500
C18 P2 1.824(2)
C19 C20 1.390(3)
C19 C24 1.396(3)
C19 P2 1.825(2)
C20 C21 1.386(3)
C20 H20 0.9500
C21 C22 1.382(4)
C21 H21 0.9500
C22 C23 1.391(4)
C22 H22 0.9500
C23 C24 1.385(3)
C23 H23 0.9500
C24 H24 0.9500
C25 C26 1.393(3)
C25 C30 1.398(3)
C25 P2 1.825(3)
C26 C27 1.393(3)
C26 H26 0.9500
C27 C28 1.388(4)
C27 H27 0.9500
C28 C29 1.385(4)
C28 H28 0.9500
C29 C30 1.389(4)
C29 H29 0.9500
C30 H30 0.9500
P1 Sn1 2.8293(9)
Cl1 Sn1 2.4541(9)
Cl2 Sn1 2.5536(11)

loop_
_geom_torsion_atom_site_label_1
_geom_torsion_atom_site_label_2
_geom_torsion_atom_site_label_3
_geom_torsion_atom_site_label_4
_geom_torsion
C6 C1 C2 C3 -1.9(4)
P1 C1 C2 C3 171.5(2)
C1 C2 C3 C4 0.2(4)
C2 C3 C4 C5 1.4(4)
C3 C4 C5 C6 -1.2(4)
C4 C5 C6 C1 -0.6(4)
C2 C1 C6 C5 2.1(4)
P1 C1 C6 C5 -171.6(2)
C12 C7 C8 C9 -1.2(4)
P1 C7 C8 C9 179.0(2)
C7 C8 C9 C10 0.8(4)
C8 C9 C10 C11 -0.1(4)
C9 C10 C11 C12 -0.2(4)
C10 C11 C12 C7 -0.2(4)
C8 C7 C12 C11 0.9(4)
P1 C7 C12 C11 -179.3(2)
C18 C13 C14 C15 0.4(3)
P1 C13 C14 C15 -178.58(18)
C13 C14 C15 C16 -0.2(4)
C14 C15 C16 C17 0.0(4)
C15 C16 C17 C18 -0.1(4)
C16 C17 C18 C13 0.3(4)
C16 C17 C18 P2 -179.73(19)
C14 C13 C18 C17 -0.5(3)
P1 C13 C18 C17 178.53(18)
C14 C13 C18 P2 179.59(18)
P1 C13 C18 P2 -1.4(3)
C24 C19 C20 C21 -0.7(4)
P2 C19 C20 C21 179.8(2)
C19 C20 C21 C22 0.4(4)
C20 C21 C22 C23 -0.3(4)
C21 C22 C23 C24 0.6(4)
C22 C23 C24 C19 -0.9(4)
C20 C19 C24 C23 1.0(4)
P2 C19 C24 C23 -179.56(19)
C30 C25 C26 C27 -0.9(4)
P2 C25 C26 C27 172.95(18)
C25 C26 C27 C28 0.9(4)
C26 C27 C28 C29 0.3(4)
C27 C28 C29 C30 -1.5(4)
C28 C29 C30 C25 1.5(4)
C26 C25 C30 C29 -0.3(4)
P2 C25 C30 C29 -174.56(19)
C12 C7 P1 C1 90.2(2)
C8 C7 P1 C1 -90.0(2)
C12 C7 P1 C13 -162.9(2)
C8 C7 P1 C13 16.9(2)
C12 C7 P1 Sn1 -38.0(2)
C8 C7 P1 Sn1 141.77(19)
C2 C1 P1 C7 15.1(2)
C6 C1 P1 C7 -171.3(2)
C2 C1 P1 C13 -94.6(2)
C6 C1 P1 C13 79.0(2)
C2 C1 P1 Sn1 135.27(19)
C6 C1 P1 Sn1 -51.2(2)
C14 C13 P1 C7 -98.0(2)
C18 C13 P1 C7 83.1(2)
C14 C13 P1 C1 11.2(2)
C18 C13 P1 C1 -167.80(18)
C14 C13 P1 Sn1 143.24(17)
C18 C13 P1 Sn1 -35.7(2)
C17 C18 P2 C19 83.6(2)
C13 C18 P2 C19 -96.4(2)
C17 C18 P2 C25 -24.9(2)
C13 C18 P2 C25 155.00(18)
C20 C19 P2 C18 145.5(2)
C24 C19 P2 C18 -34.0(2)
C20 C19 P2 C25 -106.8(2)
C24 C19 P2 C25 73.7(2)
C26 C25 P2 C18 113.3(2)
C30 C25 P2 C18 -72.8(2)
C26 C25 P2 C19 5.7(2)
C30 C25 P2 C19 179.62(18)
C7 P1 Sn1 Cl1 -172.31(9)
C1 P1 Sn1 Cl1 68.75(10)
C13 P1 Sn1 Cl1 -54.42(9)
C7 P1 Sn1 Cl2 88.31(9)
C1 P1 Sn1 Cl2 -30.63(10)
C13 P1 Sn1 Cl2 -153.80(8)
